data_7157300
loop_
_publ_author_name
'Wani, Imtiyaz Ahmad'
'Goswami, Gaurav'
'Sk, Sahid'
'Mal, Abhijit'
'Sayyad, Masthanvali'
'Ghorai, Manas K.'

_publ_section_title
;
 A synthetic route to 1,4-disubstituted tetrahydro-\b-carbolines and
 tetrahydropyranoindoles via ring-opening/Pictet-Spengler reaction of
 aziridines and epoxides with indoles/aldehydes.
;
_journal_issue 2
_journal_name_full 'Organic &amp; biomolecular chemistry'
_journal_page_first 272
_journal_page_last 287
_journal_paper_doi 10.1039/c9ob02098e
_journal_volume 18
_journal_year 2020
_chemical_formula_moiety 'C24 H19 Br2 N O'
_chemical_formula_sum 'C24 H19 Br2 N O'
_chemical_formula_weight 497.22
_space_group_crystal_system monoclinic
_space_group_IT_number 14
_space_group_name_Hall '-P 2ybc'
_space_group_name_H-M_alt 'P 1 21/c 1'
_atom_sites_solution_hydrogens geom
_atom_sites_solution_primary dual
_audit_creation_date 2018-06-29
_audit_creation_method
;
Olex2 1.2-alpha
(compiled 2017.08.10 svn.r3458 for OlexSys, GUI svn.r5381)
;
_audit_update_record
;
2018-07-10 deposited with the CCDC.	2019-12-04 downloaded from the CCDC.
;
_cell_angle_alpha 90
_cell_angle_beta 99.227(10)
_cell_angle_gamma 90
_cell_formula_units_Z 4
_cell_length_a 7.571(3)
_cell_length_b 13.464(4)
_cell_length_c 20.373(7)
_cell_measurement_reflns_used 3680
_cell_measurement_temperature 100
_cell_measurement_theta_max 25.3
_cell_measurement_theta_min 2.0
_cell_volume 2049.9(12)
_computing_molecular_graphics 'Olex2 (Dolomanov et al., 2009)'
_computing_publication_material 'Olex2 (Dolomanov et al., 2009)'
_computing_structure_refinement 'ShelXL (Sheldrick, 2015)'
_computing_structure_solution 'ShelXT (Sheldrick, 2015)'
_diffrn_ambient_temperature 100
_diffrn_measured_fraction_theta_full 0.989
_diffrn_measured_fraction_theta_max 0.986
_diffrn_measurement_device_type 'CCD area detector'
_diffrn_measurement_method 'phi and omega scan'
_diffrn_radiation_type MoK\a
_diffrn_radiation_wavelength 0.71073
_diffrn_reflns_av_R_equivalents 0.0915
_diffrn_reflns_av_unetI/netI 0.0974
_diffrn_reflns_Laue_measured_fraction_full 0.989
_diffrn_reflns_Laue_measured_fraction_max 0.986
_diffrn_reflns_limit_h_max 9
_diffrn_reflns_limit_h_min -9
_diffrn_reflns_limit_k_max 16
_diffrn_reflns_limit_k_min -13
_diffrn_reflns_limit_l_max 24
_diffrn_reflns_limit_l_min -24
_diffrn_reflns_number 16217
_diffrn_reflns_point_group_measured_fraction_full 0.989
_diffrn_reflns_point_group_measured_fraction_max 0.986
_diffrn_reflns_theta_full 25.242
_diffrn_reflns_theta_max 25.278
_diffrn_reflns_theta_min 2.025
_diffrn_source 'fine-focus sealed tube'
_exptl_absorpt_coefficient_mu 3.969
_exptl_absorpt_correction_T_max 0.820
_exptl_absorpt_correction_T_min 0.448
_exptl_absorpt_correction_type empirical
_exptl_absorpt_process_details SADABS
_exptl_crystal_colour WHITE
_exptl_crystal_density_diffrn 1.611
_exptl_crystal_description prism
_exptl_crystal_F_000 992
_exptl_crystal_size_max 0.2
_exptl_crystal_size_mid 0.1
_exptl_crystal_size_min 0.05
_refine_diff_density_max 1.281
_refine_diff_density_min -0.549
_refine_diff_density_rms 0.123
_refine_ls_extinction_method none
_refine_ls_goodness_of_fit_ref 1.052
_refine_ls_hydrogen_treatment constr
_refine_ls_matrix_type full
_refine_ls_number_parameters 254
_refine_ls_number_reflns 3680
_refine_ls_number_restraints 0
_refine_ls_restrained_S_all 1.052
_refine_ls_R_factor_all 0.1459
_refine_ls_R_factor_gt 0.0805
_refine_ls_shift/su_max 0.000
_refine_ls_shift/su_mean 0.000
_refine_ls_structure_factor_coef Fsqd
_refine_ls_weighting_details 'w=1/[\s^2^(Fo^2^)+(0.0770P)^2^+13.6120P] where P=(Fo^2^+2Fc^2^)/3'
_refine_ls_weighting_scheme calc
_refine_ls_wR_factor_gt 0.1836
_refine_ls_wR_factor_ref 0.2111
_reflns_Friedel_coverage 0.000
_reflns_number_gt 2175
_reflns_number_total 3680
_reflns_threshold_expression 'I > 2\s(I)'
_cod_data_source_file c9ob02098e2.cif
_cod_data_source_block 5deca_0m
_cod_depositor_comments
;
The following automatic conversions were performed:

data item '_exptl_absorpt_correction_type' value 'Empirical' was
changed to 'empirical' in accordance with the
/home/data/users/saulius/crontab/automatic-downloads/rss-feeds/RSC/lib/dictionaries/cif_core.dic
dictionary named 'cif_core.dic' version 2.4.2 last updated on
2011-04-26.

Automatic conversion script
Id: cif_fix_values 7556 2019-12-06 15:28:31Z antanas 

 Adding full bibliography for 7157299--7157300.cif.
;
_cod_original_cell_volume 2050.0(12)
_cod_database_code 7157300
_shelx_shelxl_version_number 2016/6
_shelx_space_group_comment
;
The symmetry employed for this shelxl refinement is uniquely defined
by the following loop, which should always be used as a source of
symmetry information in preference to the above space-group names.
They are only intended as comments.
;
_olex2_refinement_description
;
1. Fixed Uiso
 At 1.2 times of:
  All C(H) groups, All C(H,H) groups
 At 1.5 times of:
  All C(H,H,H) groups
2.a Ternary CH refined with riding coordinates:
 C006(H006), C00F(H00F)
2.b Secondary CH2 refined with riding coordinates:
 C00M(H00A,H00B)
2.c Aromatic/amide H refined with riding coordinates:
 C00D(H00D), C00E(H00E), C00G(H00G), C00I(H00I), C00J(H00J), C00K(H00K),
 C00L(H00L), C00N(H00N), C00O(H00O), C00Q(H00Q), C00R(H00R), C00S(H00S)
2.d Idealised Me refined as rotating group:
 C00P(H00C,H00H,H00M)
;
_olex2_submission_special_instructions 'No special instructions were received'

loop_
_space_group_symop_operation_xyz
'x, y, z'
'-x, y+1/2, -z+1/2'
'-x, -y, -z'
'x, -y-1/2, z-1/2'

loop_
_atom_site_label
_atom_site_type_symbol
_atom_site_fract_x
_atom_site_fract_y
_atom_site_fract_z
_atom_site_U_iso_or_equiv
_atom_site_adp_type
_atom_site_occupancy
_atom_site_site_symmetry_order
_atom_site_calc_flag
_atom_site_refinement_flags_posn
Br01 Br 1.31205(14) 1.02104(9) 0.69855(6) 0.0587(4) Uani 1 1 d .
Br02 Br 0.69327(15) 0.38148(8) 0.31407(6) 0.0620(4) Uani 1 1 d .
O003 O 0.5020(8) 0.8689(5) 0.5308(3) 0.0492(17) Uani 1 1 d .
N004 N 0.7212(10) 0.6247(6) 0.5612(4) 0.044(2) Uani 1 1 d .
C005 C 0.3324(11) 0.7713(6) 0.3912(5) 0.035(2) Uani 1 1 d .
C006 C 0.5238(11) 0.7904(6) 0.4235(5) 0.039(2) Uani 1 1 d .
H006 H 0.595004 0.798670 0.387738 0.046 Uiso 1 1 calc R
C007 C 0.6509(11) 0.6061(6) 0.4497(4) 0.034(2) Uani 1 1 d .
C008 C 0.7931(12) 0.8575(7) 0.6019(5) 0.039(2) Uani 1 1 d .
C009 C 0.6046(11) 0.7048(6) 0.4666(5) 0.035(2) Uani 1 1 d .
C00A C 0.6479(11) 0.7130(6) 0.5343(5) 0.036(2) Uani 1 1 d .
C00B C 0.7223(11) 0.5587(7) 0.5099(5) 0.040(2) Uani 1 1 d .
C00C C 1.0984(12) 0.9575(7) 0.6566(5) 0.041(2) Uani 1 1 d .
C00D C 0.6402(11) 0.5534(7) 0.3897(5) 0.042(2) Uani 1 1 d .
H00D H 0.594682 0.582339 0.349064 0.050 Uiso 1 1 calc R
C00E C 0.9529(13) 0.8410(8) 0.5790(5) 0.051(3) Uani 1 1 d .
H00E H 0.957063 0.796075 0.544574 0.061 Uiso 1 1 calc R
C00F C 0.6207(13) 0.8033(7) 0.5727(5) 0.044(2) Uani 1 1 d .
H00F H 0.560691 0.783326 0.609840 0.053 Uiso 1 1 calc R
C00G C 0.1896(13) 0.7904(7) 0.4234(5) 0.046(3) Uani 1 1 d .
H00G H 0.210224 0.816986 0.466057 0.056 Uiso 1 1 calc R
C00H C 0.7005(12) 0.4567(7) 0.3940(5) 0.046(2) Uani 1 1 d .
C00I C 0.9420(13) 0.9801(8) 0.6785(5) 0.052(3) Uani 1 1 d .
H00I H 0.937342 1.028670 0.710632 0.062 Uiso 1 1 calc R
C00J C 0.7897(12) 0.9276(8) 0.6509(5) 0.047(3) Uani 1 1 d .
H00J H 0.682329 0.940164 0.666071 0.057 Uiso 1 1 calc R
C00K C 0.7788(12) 0.4606(7) 0.5119(5) 0.047(3) Uani 1 1 d .
H00K H 0.822890 0.430014 0.552147 0.056 Uiso 1 1 calc R
C00L C 0.7682(13) 0.4105(7) 0.4539(6) 0.053(3) Uani 1 1 d .
H00L H 0.806253 0.344783 0.453977 0.064 Uiso 1 1 calc R
C00M C 0.5506(13) 0.8830(7) 0.4665(5) 0.042(2) Uani 1 1 d .
H00A H 0.675241 0.902784 0.471708 0.051 Uiso 1 1 calc R
H00B H 0.479310 0.936564 0.444062 0.051 Uiso 1 1 calc R
C00N C 1.1077(13) 0.8912(8) 0.6070(5) 0.049(3) Uani 1 1 d .
H00N H 1.215537 0.879462 0.592003 0.059 Uiso 1 1 calc R
C00O C 0.2952(14) 0.7351(8) 0.3276(5) 0.055(3) Uani 1 1 d .
H00O H 0.388820 0.723027 0.304147 0.066 Uiso 1 1 calc R
C00P C 0.7784(13) 0.6038(8) 0.6310(5) 0.054(3) Uani 1 1 d .
H00C H 0.906246 0.597054 0.639634 0.080 Uiso 1 1 calc GR
H00H H 0.724132 0.543107 0.642467 0.080 Uiso 1 1 calc GR
H00M H 0.742778 0.657248 0.657148 0.080 Uiso 1 1 calc GR
C00Q C 0.0183(14) 0.7712(9) 0.3939(6) 0.062(3) Uani 1 1 d .
H00Q H -0.075166 0.784013 0.417229 0.074 Uiso 1 1 calc R
C00R C -0.0195(16) 0.7335(8) 0.3307(6) 0.061(3) Uani 1 1 d .
H00R H -0.136511 0.720101 0.310974 0.074 Uiso 1 1 calc R
C00S C 0.1216(17) 0.7162(9) 0.2975(6) 0.069(3) Uani 1 1 d .
H00S H 0.100121 0.691548 0.254305 0.083 Uiso 1 1 calc R

loop_
_atom_site_aniso_label
_atom_site_aniso_U_11
_atom_site_aniso_U_22
_atom_site_aniso_U_33
_atom_site_aniso_U_23
_atom_site_aniso_U_13
_atom_site_aniso_U_12
Br01 0.0510(7) 0.0664(8) 0.0567(7) -0.0103(6) 0.0026(5) -0.0133(5)
Br02 0.0589(7) 0.0525(7) 0.0736(8) -0.0174(6) 0.0078(6) 0.0114(5)
O003 0.039(4) 0.048(4) 0.058(5) -0.010(3) 0.000(3) 0.008(3)
N004 0.045(5) 0.037(5) 0.048(5) 0.010(4) 0.002(4) 0.004(4)
C005 0.035(5) 0.028(5) 0.043(6) 0.011(4) 0.005(4) 0.007(4)
C006 0.031(5) 0.034(5) 0.050(6) 0.007(4) 0.005(5) 0.004(4)
C007 0.029(5) 0.033(5) 0.040(5) 0.001(4) 0.005(4) 0.000(4)
C008 0.037(6) 0.039(5) 0.042(6) 0.010(4) 0.005(4) 0.005(4)
C009 0.026(5) 0.036(5) 0.043(6) 0.009(4) 0.008(4) 0.000(4)
C00A 0.020(5) 0.036(5) 0.052(6) 0.006(4) 0.006(4) -0.002(4)
C00B 0.027(5) 0.033(5) 0.059(6) 0.003(5) 0.008(5) -0.002(4)
C00C 0.038(5) 0.047(6) 0.037(5) 0.004(4) 0.005(4) 0.000(4)
C00D 0.030(5) 0.035(6) 0.061(7) -0.002(5) 0.010(5) -0.005(4)
C00E 0.048(6) 0.060(7) 0.047(6) -0.019(5) 0.014(5) 0.004(5)
C00F 0.043(6) 0.044(6) 0.047(6) -0.002(5) 0.006(5) 0.009(4)
C00G 0.039(6) 0.053(6) 0.045(6) 0.004(5) 0.000(5) 0.009(5)
C00H 0.040(6) 0.032(6) 0.065(7) -0.005(5) 0.009(5) 0.003(4)
C00I 0.045(6) 0.066(7) 0.044(6) -0.008(5) 0.008(5) 0.006(5)
C00J 0.033(5) 0.058(7) 0.052(6) -0.016(5) 0.008(5) 0.010(5)
C00K 0.036(5) 0.039(6) 0.064(7) 0.021(5) 0.004(5) 0.015(4)
C00L 0.046(6) 0.034(6) 0.078(8) -0.003(6) 0.005(6) 0.008(5)
C00M 0.044(6) 0.030(5) 0.052(6) 0.000(5) 0.003(5) 0.001(4)
C00N 0.035(6) 0.064(7) 0.049(6) -0.003(5) 0.008(5) 0.001(5)
C00O 0.051(7) 0.061(7) 0.054(7) -0.005(6) 0.011(6) 0.008(5)
C00P 0.045(6) 0.073(8) 0.039(6) 0.013(5) -0.003(5) 0.008(5)
C00Q 0.031(6) 0.090(9) 0.061(8) 0.015(7) -0.001(6) 0.002(6)
C00R 0.052(7) 0.057(7) 0.069(8) 0.011(6) -0.011(7) -0.002(6)
C00S 0.068(9) 0.070(8) 0.063(8) -0.015(6) -0.010(7) 0.000(6)

loop_
_atom_type_symbol
_atom_type_description
_atom_type_scat_dispersion_real
_atom_type_scat_dispersion_imag
_atom_type_scat_source
C C 0.0033 0.0016 'International Tables Vol C Tables 4.2.6.8 and 6.1.1.4'
H H 0.0000 0.0000 'International Tables Vol C Tables 4.2.6.8 and 6.1.1.4'
Br Br -0.2901 2.4595 'International Tables Vol C Tables 4.2.6.8 and 6.1.1.4'
N N 0.0061 0.0033 'International Tables Vol C Tables 4.2.6.8 and 6.1.1.4'
O O 0.0106 0.0060 'International Tables Vol C Tables 4.2.6.8 and 6.1.1.4'

loop_
_geom_angle_atom_site_label_1
_geom_angle_atom_site_label_2
_geom_angle_atom_site_label_3
_geom_angle
C00M O003 C00F 113.5(7)
C00A N004 C00P 126.4(9)
C00B N004 C00A 107.7(8)
C00B N004 C00P 125.8(8)
C00G C005 C006 122.1(9)
C00O C005 C006 120.6(9)
C00O C005 C00G 117.3(9)
C005 C006 H006 107.3
C005 C006 C009 113.1(7)
C005 C006 C00M 114.8(7)
C009 C006 H006 107.3
C009 C006 C00M 106.7(8)
C00M C006 H006 107.3
C00B C007 C009 106.5(8)
C00D C007 C009 134.2(8)
C00D C007 C00B 119.2(8)
C00E C008 C00F 122.0(9)
C00J C008 C00E 118.3(9)
C00J C008 C00F 119.6(8)
C007 C009 C006 131.2(8)
C00A C009 C006 122.0(8)
C00A C009 C007 106.8(7)
N004 C00A C00F 125.2(9)
C009 C00A N004 110.2(8)
C009 C00A C00F 124.6(8)
N004 C00B C007 108.7(8)
N004 C00B C00K 129.4(9)
C00K C00B C007 121.9(9)
C00I C00C Br01 118.1(8)
C00N C00C Br01 119.1(7)
C00N C00C C00I 122.7(9)
C007 C00D H00D 121.6
C00H C00D C007 116.8(9)
C00H C00D H00D 121.6
C008 C00E H00E 119.8
C008 C00E C00N 120.5(9)
C00N C00E H00E 119.8
O003 C00F C008 110.5(7)
O003 C00F C00A 108.5(8)
O003 C00F H00F 107.7
C008 C00F H00F 107.7
C00A C00F C008 114.6(8)
C00A C00F H00F 107.7
C005 C00G H00G 119.4
C00Q C00G C005 121.3(10)
C00Q C00G H00G 119.4
C00D C00H Br02 118.9(8)
C00D C00H C00L 123.3(10)
C00L C00H Br02 117.8(7)
C00C C00I H00I 121.3
C00C C00I C00J 117.4(9)
C00J C00I H00I 121.3
C008 C00J C00I 122.0(9)
C008 C00J H00J 119.0
C00I C00J H00J 119.0
C00B C00K H00K 120.8
C00L C00K C00B 118.4(9)
C00L C00K H00K 120.8
C00H C00L H00L 119.8
C00K C00L C00H 120.3(9)
C00K C00L H00L 119.8
O003 C00M C006 112.9(7)
O003 C00M H00A 109.0
O003 C00M H00B 109.0
C006 C00M H00A 109.0
C006 C00M H00B 109.0
H00A C00M H00B 107.8
C00C C00N C00E 118.9(9)
C00C C00N H00N 120.6
C00E C00N H00N 120.6
C005 C00O H00O 119.3
C005 C00O C00S 121.4(10)
C00S C00O H00O 119.3
N004 C00P H00C 109.5
N004 C00P H00H 109.5
N004 C00P H00M 109.5
H00C C00P H00H 109.5
H00C C00P H00M 109.5
H00H C00P H00M 109.5
C00G C00Q H00Q 119.2
C00G C00Q C00R 121.6(11)
C00R C00Q H00Q 119.2
C00Q C00R H00R 121.2
C00Q C00R C00S 117.6(11)
C00S C00R H00R 121.2
C00O C00S H00S 119.7
C00R C00S C00O 120.7(11)
C00R C00S H00S 119.7

loop_
_geom_bond_atom_site_label_1
_geom_bond_atom_site_label_2
_geom_bond_distance
Br01 C00C 1.907(9)
Br02 C00H 1.911(10)
O003 C00F 1.439(11)
O003 C00M 1.429(11)
N004 C00A 1.387(11)
N004 C00B 1.373(12)
N004 C00P 1.445(12)
C005 C006 1.515(12)
C005 C00G 1.376(13)
C005 C00O 1.371(13)
C006 H006 0.9800
C006 C009 1.517(12)
C006 C00M 1.519(12)
C007 C009 1.430(12)
C007 C00B 1.413(12)
C007 C00D 1.404(13)
C008 C00E 1.383(13)
C008 C00F 1.530(13)
C008 C00J 1.377(13)
C009 C00A 1.371(13)
C00A C00F 1.479(13)
C00B C00K 1.387(13)
C00C C00I 1.366(13)
C00C C00N 1.359(13)
C00D H00D 0.9300
C00D C00H 1.378(13)
C00E H00E 0.9300
C00E C00N 1.393(14)
C00F H00F 0.9800
C00G H00G 0.9300
C00G C00Q 1.363(14)
C00H C00L 1.392(14)
C00I H00I 0.9300
C00I C00J 1.392(14)
C00J H00J 0.9300
C00K H00K 0.9300
C00K C00L 1.353(14)
C00L H00L 0.9300
C00M H00A 0.9700
C00M H00B 0.9700
C00N H00N 0.9300
C00O H00O 0.9300
C00O C00S 1.382(15)
C00P H00C 0.9600
C00P H00H 0.9600
C00P H00M 0.9600
C00Q H00Q 0.9300
C00Q C00R 1.371(15)
C00R H00R 0.9300
C00R C00S 1.372(16)
C00S H00S 0.9300
